data_4321798
loop_
_publ_author_name
'Jennifer J. Becker'
'Peter S. White'
'Michel R. Gagn\'e'

_publ_section_title
;
 Synthesis and Characterization of Chiral Platinum(II) Sulfonamides:
 (dppe)Pt(NN) and (dppe)Pt(NO) Complexes
;
_journal_name_full 'Inorganic Chemistry'
_journal_page_first 798
_journal_page_last 801
_journal_paper_doi 10.1021/ic981287s
_journal_volume 38
_journal_year 1999
_chemical_formula_moiety 'Pt P2 S2 C43 H38 F6 N2 O4 Cl2 '
_chemical_formula_sum 'C43 H38 Cl2 F6 N2 O4 P2 Pt S2'
_chemical_formula_weight 1152.83
_chemical_name_systematic 2a
_space_group_IT_number 19
_symmetry_cell_setting orthorhombic
_symmetry_space_group_name_Hall 'P 2ac 2ab'
_symmetry_space_group_name_H-M 'P 21 21 21'
_cell_angle_alpha 90.0
_cell_angle_beta 90.0
_cell_angle_gamma 90.0
_cell_formula_units_Z 4
_cell_length_a 13.5266(8)
_cell_length_b 14.9709(9)
_cell_length_c 21.9952(13)
_cell_measurement_reflns_used 8192
_cell_measurement_temperature 293
_cell_measurement_theta_max 30.00
_cell_measurement_theta_min 1.50
_cell_volume 4454.1(5)
_computing_data_reduction 'NRCVAX DATRD2'
_computing_molecular_graphics NRCVAX
_computing_publication_material 'NRCVAX TABLES Jan 94 Version'
_computing_structure_refinement 'NRCVAX LSTSQ'
_computing_structure_solution 'NRCVAX SOLVER'
_diffrn_ambient_temperature 293
_diffrn_measurement_device 'Bruker SMART'
_diffrn_measurement_method 'Omega scan b/P/b        '
_diffrn_radiation_monochromator graphite
_diffrn_radiation_source 'xray tube'
_diffrn_radiation_type 'Molybdenum K\a'
_diffrn_radiation_wavelength 0.70930
_diffrn_reflns_av_R_equivalents 0.030
_diffrn_reflns_limit_h_max 19
_diffrn_reflns_limit_h_min -19
_diffrn_reflns_limit_k_max 21
_diffrn_reflns_limit_k_min -21
_diffrn_reflns_limit_l_max 30
_diffrn_reflns_limit_l_min -29
_diffrn_reflns_number 36689
_diffrn_reflns_theta_max 30.00
_diffrn_reflns_theta_min 0.00
_exptl_absorpt_coefficient_mu 3.49
_exptl_absorpt_correction_T_max 1.0000
_exptl_absorpt_correction_T_min 1.0000
_exptl_absorpt_correction_type none
_exptl_crystal_density_diffrn 1.719
_exptl_crystal_F_000 2279.24
_exptl_crystal_size_max 0.35
_exptl_crystal_size_mid 0.35
_exptl_crystal_size_min 0.15
_refine_diff_density_max 2.57
_refine_diff_density_min -2.03
_refine_ls_abs_structure_Rogers 1.000(0)
_refine_ls_extinction_coef 1863(185)
_refine_ls_extinction_method Larson
_refine_ls_goodness_of_fit_obs 1.66
_refine_ls_matrix_type atomblock
_refine_ls_number_parameters 560
_refine_ls_number_reflns 11624
_refine_ls_R_factor_all 0.032
_refine_ls_R_factor_obs 0.029
_refine_ls_shift/esd_max 0.004
_refine_ls_structure_factor_coef F
_refine_ls_weighting_details 'w = 1/\s^2^(F)'
_refine_ls_weighting_scheme calc
_refine_ls_wR_factor_all 0.025
_refine_ls_wR_factor_obs 0.025
_reflns_number_observed 11624
_reflns_number_total 12703
_reflns_observed_criterion 'Inet > 2.5\s(Inet)'
_cod_data_source_file ic981287s_2.cif
_cod_data_source_block 2a
_cod_depositor_comments
;
The following automatic conversions were performed:

'_refine_ls_weighting_scheme' value '1/\s^2^(F)' was changed to
'calc'. New tag '_refine_ls_weighting_details' was created. The value
of the new tag was set to 'w = 1/\s^2^(F)'.

Automatic conversion script
Id: cif_fix_values 3143 2015-03-26 13:38:13Z robertas 
;
_cod_original_formula_sum 'Pt P2 S2 C43 H38 F6 N2 O4 Cl2 '
_cod_database_code 4321798

loop_
_symmetry_equiv_pos_as_xyz
x,y,z
1/2+x,1/2-y,-z
-x,1/2+y,1/2-z
1/2-x,-y,1/2+z

loop_
_atom_site_aniso_label
_atom_site_aniso_U_11
_atom_site_aniso_U_22
_atom_site_aniso_U_33
_atom_site_aniso_U_12
_atom_site_aniso_U_13
_atom_site_aniso_U_23
_atom_site_aniso_type_symbol
Pt1 0.01279(5) 0.01581(5) 0.02230(5) -0.00018(5) -0.00053(5) -0.00015(6) Pt
P1 0.0160(4) 0.0178(4) 0.0258(5) -0.0009(3) -0.0025(4) 0.0004(3) P
P2 0.0132(4) 0.0214(5) 0.0270(5) 0.0000(3) 0.0009(3) -0.0012(4) P
S1 0.0181(4) 0.0188(4) 0.0294(4) -0.0024(3) -0.0014(4) 0.0005(4) S
S2 0.0137(4) 0.0224(4) 0.0238(4) -0.0009(3) 0.0005(3) -0.0001(3) S
N1 0.0156(12) 0.0162(12) 0.0264(15) -0.0008(11) -0.0003(14) 0.0004(11) N
C2 0.0184(15) 0.0149(13) 0.0294(19) 0.0031(13) -0.0023(14) 0.0003(12) C
C3 0.0143(15) 0.0159(15) 0.0275(18) 0.0039(13) 0.0002(13) 0.0004(14) C
N4 0.0104(12) 0.0171(13) 0.0241(14) 0.0004(10) 0.0023(10) -0.0022(11) N
C5 0.0283(21) 0.0222(19) 0.0428(24) -0.0025(15) 0.0035(17) 0.0061(17) C
C6 0.0233(18) 0.0295(19) 0.0317(20) -0.0021(15) 0.0036(15) 0.0013(16) C
C7 0.0195(16) 0.0192(15) 0.0398(19) 0.0019(12) -0.0061(18) -0.0021(18) C
C8 0.0195(18) 0.0244(19) 0.0340(21) 0.0057(14) 0.0021(15) -0.0037(16) C
O11 0.0179(11) 0.0245(11) 0.0393(15) 0.0005(9) -0.0010(11) 0.0010(13) O
O12 0.0275(14) 0.0242(13) 0.0381(16) -0.0034(11) -0.0023(11) -0.0062(11) O
F11 0.0342(12) 0.0294(11) 0.0487(13) 0.0049(11) 0.0003(11) 0.0124(10) F
F12 0.0500(15) 0.0402(14) 0.0350(13) 0.0077(11) 0.0090(11) 0.0064(11) F
F13 0.0325(14) 0.0411(14) 0.0702(18) -0.0156(11) 0.0038(12) 0.0191(13) F
O21 0.0169(11) 0.0248(12) 0.0353(16) -0.0015(9) 0.0021(10) -0.0031(11) O
O22 0.0151(10) 0.0307(13) 0.0380(13) 0.0009(9) -0.0053(11) 0.0047(15) O
F21 0.0371(13) 0.0436(13) 0.0456(15) -0.0160(11) 0.0140(10) 0.0022(11) F
F22 0.0434(13) 0.0385(12) 0.0404(13) 0.0029(10) 0.0163(12) -0.0071(13) F
F23 0.0407(13) 0.0606(16) 0.0274(13) 0.0010(11) -0.0047(10) 0.0090(11) F
C11 0.0222(17) 0.0198(17) 0.0285(19) -0.0025(14) -0.0015(14) 0.0032(15) C
C12 0.0282(20) 0.0316(20) 0.0377(22) 0.0043(17) -0.0006(17) 0.0074(18) C
C13 0.0269(21) 0.0437(25) 0.048(3) -0.0011(18) -0.0115(18) 0.0193(21) C
C14 0.042(3) 0.050(3) 0.0337(23) -0.0103(21) -0.0130(19) 0.0140(21) C
C15 0.0436(25) 0.049(3) 0.0290(21) 0.0007(19) 0.0003(17) 0.0011(18) C
C16 0.0301(19) 0.0327(19) 0.0321(19) -0.0007(18) -0.0038(18) 0.0029(15) C
C21 0.0273(19) 0.0189(16) 0.0255(19) -0.0007(13) 0.0016(14) 0.0005(15) C
C22 0.0340(19) 0.0322(18) 0.0288(21) -0.0022(15) 0.0015(17) 0.0020(18) C
C23 0.049(3) 0.050(3) 0.0332(24) -0.0062(22) -0.0144(19) 0.0030(21) C
C24 0.109(5) 0.056(3) 0.045(3) 0.005(4) -0.027(3) -0.0197(24) C
C25 0.129(5) 0.064(4) 0.056(4) 0.050(4) -0.023(3) -0.035(3) C
C26 0.067(3) 0.0461(25) 0.039(3) 0.0292(22) -0.0151(23) -0.0164(22) C
C31 0.0192(17) 0.0177(17) 0.0280(20) 0.0028(13) -0.0034(14) 0.0053(15) C
C32 0.0302(17) 0.0298(16) 0.0351(18) -0.0069(16) -0.0055(22) 0.0039(17) C
C33 0.041(3) 0.046(3) 0.0280(21) -0.0055(19) -0.0095(17) 0.0030(18) C
C34 0.036(3) 0.0394(23) 0.0350(22) 0.0007(18) 0.0030(17) 0.0129(18) C
C35 0.0229(19) 0.0322(20) 0.042(3) -0.0063(14) 0.0046(15) 0.0080(17) C
C36 0.0272(18) 0.0259(17) 0.0328(19) -0.0011(18) -0.0023(18) -0.0007(14) C
C41 0.0179(16) 0.0232(18) 0.0256(19) 0.0004(14) 0.0037(13) -0.0041(15) C
C42 0.0287(20) 0.0267(20) 0.0344(22) -0.0011(16) -0.0028(16) -0.0036(17) C
C43 0.0441(23) 0.0325(20) 0.0449(23) -0.0075(22) 0.0008(22) -0.0119(18) C
C44 0.0366(23) 0.047(3) 0.0370(24) -0.0099(20) -0.0050(18) -0.0129(21) C
C45 0.0294(21) 0.050(3) 0.0291(22) 0.0057(19) -0.0054(16) -0.0034(19) C
C46 0.0232(17) 0.0283(18) 0.0336(19) 0.0008(17) 0.0007(18) -0.0011(15) C
C51 0.0200(16) 0.0189(17) 0.0318(18) -0.0023(14) 0.0008(12) 0.0009(15) C
C52 0.0174(15) 0.0293(17) 0.0365(20) 0.0020(12) -0.0008(16) 0.0051(18) C
C53 0.0210(18) 0.0322(22) 0.049(3) 0.0009(15) -0.0036(17) 0.0057(18) C
C54 0.0265(20) 0.0282(18) 0.0485(21) -0.0030(17) -0.0167(15) 0.0000(19) C
C55 0.0352(20) 0.0263(19) 0.0321(21) -0.0057(14) -0.0058(16) -0.0014(18) C
C56 0.0217(17) 0.0213(19) 0.0337(19) -0.0031(14) -0.0007(14) 0.0009(16) C
C61 0.0190(17) 0.0241(17) 0.0265(19) 0.0046(13) 0.0032(14) -0.0032(14) C
C62 0.0242(17) 0.0315(18) 0.0281(18) -0.0014(18) 0.0032(13) -0.0064(18) C
C63 0.0303(20) 0.0335(21) 0.0349(22) -0.0014(17) 0.0096(17) 0.0041(17) C
C64 0.0398(23) 0.041(3) 0.0262(20) 0.0032(18) 0.0087(16) 0.0027(17) C
C65 0.0383(23) 0.0422(23) 0.0289(21) 0.0071(19) -0.0054(17) -0.0057(18) C
C66 0.0213(17) 0.0287(20) 0.0320(19) 0.0012(15) 0.0028(14) -0.0024(16) C
Cl1 0.0608(8) 0.0873(10) 0.0592(8) 0.0252(7) -0.0125(6) -0.0217(7) Cl
Cl2 0.0485(8) 0.1023(11) 0.0836(10) -0.0014(7) 0.0043(6) -0.0426(9) Cl
C71 0.058(3) 0.053(3) 0.046(3) 0.0021(23) 0.0041(22) 0.0127(23) C

loop_
_atom_site_label
_atom_site_fract_x
_atom_site_fract_y
_atom_site_fract_z
_atom_site_U_iso_or_equiv
_atom_site_thermal_displace_type
_atom_site_calc_flag
_atom_site_refinement_flags
_atom_site_type_symbol
Pt1 0.306379(9) 0.955641(8) 0.185086(6) 0.01697(5) Uij ? . Pt
P1 0.30112(7) 0.80538(5) 0.19345(4) 0.0199(4) Uij ? . P
P2 0.46196(6) 0.93224(6) 0.15091(4) 0.0205(4) Uij ? . P
S1 0.38621(5) 1.16692(5) 0.18860(5) 0.0221(4) Uij ? . S
S2 0.06473(6) 0.92496(5) 0.21275(4) 0.0199(4) Uij ? . S
N1 0.30282(21) 1.09654(16) 0.17637(12) 0.0194(13) Uij ? . N
C2 0.20102(25) 1.13195(19) 0.17332(14) 0.0209(15) Uij ? . C
C3 0.14009(23) 1.08250(21) 0.22162(16) 0.0192(15) Uij ? . C
N4 0.15965(17) 0.98506(17) 0.21321(12) 0.0172(13) Uij ? . N
C5 0.3918(3) 1.23524(25) 0.11868(19) 0.0311(21) Uij ? . C
C6 0.0228(3) 0.91727(25) 0.29224(17) 0.0282(18) Uij ? . C
C7 0.42753(22) 0.76257(20) 0.18602(20) 0.0262(16) Uij ? . C
C8 0.4740(3) 0.81294(23) 0.13299(17) 0.0260(18) Uij ? . C
O11 0.48038(15) 1.12388(14) 0.19110(12) 0.0272(13) Uij ? . O
O12 0.36228(18) 1.23282(16) 0.23343(12) 0.0300(13) Uij ? . O
F11 0.31123(18) 1.28493(13) 0.11144(10) 0.0374(11) Uij ? . F
F12 0.40304(17) 1.18637(15) 0.06898(10) 0.0418(13) Uij ? . F
F13 0.46860(17) 1.29109(15) 0.12289(12) 0.0479(14) Uij ? . F
O21 0.08932(16) 0.83457(15) 0.19771(11) 0.0257(13) Uij ? . O
O22 -0.01889(14) 0.96498(15) 0.18390(12) 0.0279(12) Uij ? . O
F21 -0.04854(16) 0.85565(14) 0.29701(10) 0.0421(12) Uij ? . F
F22 -0.01532(16) 0.99429(14) 0.31161(11) 0.0408(12) Uij ? . F
F23 0.09493(17) 0.89401(16) 0.32982(9) 0.0429(14) Uij ? . F
C11 0.15717(24) 1.12472(23) 0.10970(16) 0.0235(17) Uij ? . C
C12 0.0721(3) 1.17299(25) 0.09555(18) 0.0325(19) Uij ? . C
C13 0.0313(3) 1.1699(3) 0.03822(20) 0.0394(21) Uij ? . C
C14 0.0740(3) 1.1178(3) -0.00648(18) 0.0418(23) Uij ? . C
C15 0.1594(3) 1.0703(3) 0.00655(18) 0.0405(24) Uij ? . C
C16 0.2004(3) 1.07436(23) 0.06446(16) 0.0316(18) Uij ? . C
C21 0.16189(25) 1.11614(22) 0.28514(16) 0.0239(17) Uij ? . C
C22 0.2370(3) 1.08390(24) 0.32160(18) 0.0317(18) Uij ? . C
C23 0.2567(3) 1.1223(3) 0.37799(19) 0.0440(24) Uij ? . C
C24 0.1998(5) 1.1916(3) 0.39812(22) 0.070(3) Uij ? . C
C25 0.1231(5) 1.2233(4) 0.3627(3) 0.083(4) Uij ? . C
C26 0.1044(3) 1.1865(3) 0.30650(21) 0.0508(25) Uij ? . C
C31 0.26025(25) 0.75939(22) 0.26551(16) 0.0216(16) Uij ? . C
C32 0.3047(3) 0.79298(21) 0.31748(18) 0.0317(18) Uij ? . C
C33 0.2807(3) 0.7588(3) 0.37453(18) 0.0385(21) Uij ? . C
C34 0.2128(3) 0.6912(3) 0.37952(18) 0.0369(22) Uij ? . C
C35 0.16812(25) 0.65690(25) 0.32783(18) 0.0322(19) Uij ? . C
C36 0.1914(3) 0.69104(22) 0.27075(16) 0.0286(18) Uij ? . C
C41 0.24014(24) 0.75056(23) 0.13010(16) 0.0222(16) Uij ? . C
C42 0.2397(3) 0.65782(25) 0.12674(17) 0.0299(19) Uij ? . C
C43 0.1959(3) 0.61462(25) 0.07815(18) 0.0405(21) Uij ? . C
C44 0.1513(3) 0.6635(3) 0.03212(20) 0.0403(22) Uij ? . C
C45 0.1530(3) 0.7563(3) 0.03480(18) 0.0362(21) Uij ? . C
C46 0.1970(3) 0.79935(23) 0.08350(16) 0.0284(18) Uij ? . C
C51 0.56053(23) 0.94647(23) 0.20544(15) 0.0236(16) Uij ? . C
C52 0.65793(23) 0.92719(22) 0.18845(19) 0.0278(17) Uij ? . C
C53 0.7336(3) 0.93092(25) 0.23073(19) 0.0340(21) Uij ? . C
C54 0.71317(25) 0.9512(3) 0.29001(17) 0.0344(18) Uij ? . C
C55 0.6165(3) 0.96963(23) 0.30815(18) 0.0312(18) Uij ? . C
C56 0.54092(24) 0.96757(23) 0.26589(16) 0.0256(17) Uij ? . C
C61 0.49293(24) 0.98744(22) 0.07996(16) 0.0232(16) Uij ? . C
C62 0.57118(24) 1.0485(3) 0.07474(15) 0.0279(17) Uij ? . C
C63 0.5908(3) 1.0884(3) 0.01867(18) 0.0329(19) Uij ? . C
C64 0.5334(3) 1.0676(3) -0.03155(17) 0.0355(20) Uij ? . C
C65 0.4574(3) 1.0079(3) -0.02626(17) 0.0365(21) Uij ? . C
C66 0.43645(24) 0.96774(24) 0.02903(16) 0.0273(18) Uij ? . C
Cl1 0.96333(10) 0.90084(10) -0.03797(6) 0.0691(8) Uij ? . Cl
Cl2 0.82970(9) 0.97052(11) 0.05346(7) 0.0781(9) Uij ? . Cl
C71 0.9458(4) 0.9296(3) 0.03905(21) 0.053(3) Uij ? . C
H2 0.203 1.194 0.184 0.0309 Uiso ? . H
H3 0.071 1.093 0.213 0.0292 Uiso ? . H
H7a 0.427 0.699 0.178 0.0362 Uiso ? . H
H7b 0.464 0.774 0.222 0.0362 Uiso ? . H
H8a 0.542 0.797 0.128 0.0360 Uiso ? . H
H8b 0.439 0.799 0.096 0.0360 Uiso ? . H
H12 0.041 1.209 0.126 0.0425 Uiso ? . H
H13 -0.027 1.204 0.029 0.0494 Uiso ? . H
H14 0.044 1.114 -0.046 0.0518 Uiso ? . H
H15 0.190 1.035 -0.025 0.0505 Uiso ? . H
H16 0.260 1.042 0.073 0.0416 Uiso ? . H
H22 0.276 1.034 0.308 0.0417 Uiso ? . H
H23 0.310 1.100 0.403 0.0540 Uiso ? . H
H24 0.214 1.219 0.437 0.0801 Uiso ? . H
H25 0.082 1.271 0.378 0.0927 Uiso ? . H
H26 0.052 1.209 0.282 0.0608 Uiso ? . H
H32 0.352 0.840 0.314 0.0417 Uiso ? . H
H33 0.312 0.782 0.410 0.0485 Uiso ? . H
H34 0.196 0.668 0.419 0.0469 Uiso ? . H
H35 0.121 0.609 0.332 0.0422 Uiso ? . H
H36 0.160 0.667 0.235 0.0386 Uiso ? . H
H42 0.270 0.624 0.159 0.0399 Uiso ? . H
H43 0.197 0.551 0.076 0.0505 Uiso ? . H
H44 0.120 0.633 -0.001 0.0503 Uiso ? . H
H45 0.124 0.791 0.003 0.0462 Uiso ? . H
H46 0.198 0.863 0.086 0.0384 Uiso ? . H
H52 0.672 0.911 0.147 0.0378 Uiso ? . H
H53 0.800 0.919 0.218 0.0440 Uiso ? . H
H54 0.766 0.953 0.319 0.0444 Uiso ? . H
H55 0.602 0.983 0.350 0.0412 Uiso ? . H
H56 0.474 0.981 0.278 0.0356 Uiso ? . H
H62 0.611 1.063 0.110 0.0379 Uiso ? . H
H63 0.645 1.130 0.015 0.0429 Uiso ? . H
H64 0.547 1.095 -0.070 0.0455 Uiso ? . H
H65 0.417 0.995 -0.061 0.0465 Uiso ? . H
H66 0.383 0.926 0.032 0.0373 Uiso ? . H
H71a 0.993 0.974 0.050 0.0654 Uiso ? . H
H71b 0.957 0.877 0.063 0.0654 Uiso ? . H

loop_
_atom_type_symbol
_atom_type_description
_atom_type_scat_dispersion_real
_atom_type_scat_dispersion_imag
_atom_type_scat_source
Pt ? -1.703 8.391 'International Tables Vol. IV Table 2.2B'
P ? 0.102 0.094 'International Tables Vol. IV Table 2.2B'
S ? 0.125 0.123 'International Tables Vol. IV Table 2.2B'
C ? 0.003 0.002 'International Tables Vol. IV Table 2.2B'
H ? 0.000 0.000 'International Tables Vol. IV Table 2.2B'
F ? 0.017 0.010 'International Tables Vol. IV Table 2.2B'
N ? 0.006 0.003 'International Tables Vol. IV Table 2.2B'
O ? 0.011 0.006 'International Tables Vol. IV Table 2.2B'
Cl ? 0.148 0.159 'International Tables Vol. IV Table 2.2B'

loop_
_geom_angle_atom_site_label_1
_geom_angle_atom_site_label_2
_geom_angle_atom_site_label_3
_geom_angle
_geom_angle_site_symmetry_1
_geom_angle_site_symmetry_2
_geom_angle_site_symmetry_3
_geom_angle_publ_flag
P1 Pt1 P2 84.38(3) ? ? ? ?
P1 Pt1 N1 176.85(8) ? ? ? ?
P1 Pt1 N4 98.82(7) ? ? ? ?
P2 Pt1 N1 98.35(8) ? ? ? ?
P2 Pt1 N4 176.17(7) ? ? ? ?
N1 Pt1 N4 78.39(10) ? ? ? ?
Pt1 P1 C7 108.16(10) ? ? ? ?
Pt1 P1 C31 117.31(12) ? ? ? ?
Pt1 P1 C41 113.71(12) ? ? ? ?
C7 P1 C31 103.26(17) ? ? ? ?
C7 P1 C41 101.38(16) ? ? ? ?
C31 P1 C41 111.13(16) ? ? ? ?
Pt1 P2 C8 107.71(11) ? ? ? ?
Pt1 P2 C51 116.61(11) ? ? ? ?
Pt1 P2 C61 115.47(11) ? ? ? ?
C8 P2 C51 101.07(16) ? ? ? ?
C8 P2 C61 103.77(16) ? ? ? ?
C51 P2 C61 110.30(15) ? ? ? ?
N1 S1 C5 105.00(16) ? ? ? ?
N1 S1 O11 110.20(14) ? ? ? ?
N1 S1 O12 114.76(15) ? ? ? ?
C5 S1 O11 104.18(16) ? ? ? ?
C5 S1 O12 101.60(16) ? ? ? ?
O11 S1 O12 119.06(15) ? ? ? ?
N4 S2 C6 106.39(16) ? ? ? ?
N4 S2 O21 110.71(13) ? ? ? ?
N4 S2 O22 114.24(14) ? ? ? ?
C6 S2 O21 103.40(16) ? ? ? ?
C6 S2 O22 101.76(16) ? ? ? ?
O21 S2 O22 118.52(14) ? ? ? ?
Pt1 N1 S1 129.62(16) ? ? ? ?
Pt1 N1 C2 112.50(18) ? ? ? ?
S1 N1 C2 115.95(19) ? ? ? ?
N1 C2 C3 107.22(23) ? ? ? ?
N1 C2 C11 112.3(3) ? ? ? ?
C3 C2 C11 113.1(3) ? ? ? ?
C2 C3 N4 106.87(24) ? ? ? ?
C2 C3 C21 111.9(3) ? ? ? ?
N4 C3 C21 113.9(3) ? ? ? ?
Pt1 N4 S2 130.09(15) ? ? ? ?
Pt1 N4 C3 113.82(18) ? ? ? ?
S2 N4 C3 114.59(19) ? ? ? ?
S1 C5 F11 112.1(3) ? ? ? ?
S1 C5 F12 112.70(25) ? ? ? ?
S1 C5 F13 108.7(3) ? ? ? ?
F11 C5 F12 107.7(3) ? ? ? ?
F11 C5 F13 107.2(3) ? ? ? ?
F12 C5 F13 108.3(3) ? ? ? ?
S2 C6 F21 109.85(25) ? ? ? ?
S2 C6 F22 111.62(25) ? ? ? ?
S2 C6 F23 112.41(24) ? ? ? ?
F21 C6 F22 107.0(3) ? ? ? ?
F21 C6 F23 107.5(3) ? ? ? ?
F22 C6 F23 108.2(3) ? ? ? ?
P1 C7 C8 106.23(23) ? ? ? ?
P2 C8 C7 106.30(23) ? ? ? ?
C5 F11 F12 36.06(20) ? ? ? ?
C5 F11 F13 36.52(18) ? ? ? ?
F12 F11 F13 60.38(11) ? ? ? ?
C5 F12 F11 36.23(19) ? ? ? ?
C5 F12 F13 36.05(18) ? ? ? ?
F11 F12 F13 59.87(11) ? ? ? ?
C5 F13 F11 36.30(18) ? ? ? ?
C5 F13 F12 35.66(20) ? ? ? ?
F11 F13 F12 59.75(10) ? ? ? ?
C6 F21 F22 36.39(18) ? ? ? ?
C6 F21 F23 36.05(18) ? ? ? ?
F22 F21 F23 60.17(10) ? ? ? ?
C6 F22 F21 36.58(17) ? ? ? ?
C6 F22 F23 35.78(18) ? ? ? ?
F21 F22 F23 59.93(10) ? ? ? ?
C6 F23 F21 36.46(17) ? ? ? ?
C6 F23 F22 36.00(19) ? ? ? ?
F21 F23 F22 59.90(10) ? ? ? ?
C2 C11 C12 119.3(3) ? ? ? ?
C2 C11 C16 122.4(3) ? ? ? ?
C12 C11 C16 118.2(3) ? ? ? ?
C11 C12 C13 121.2(4) ? ? ? ?
C12 C13 C14 120.2(4) ? ? ? ?
C13 C14 C15 119.4(4) ? ? ? ?
C14 C15 C16 120.0(4) ? ? ? ?
C11 C16 C15 121.0(4) ? ? ? ?
C3 C21 C22 124.2(3) ? ? ? ?
C3 C21 C26 117.0(3) ? ? ? ?
C22 C21 C26 118.7(3) ? ? ? ?
C21 C22 C23 120.9(4) ? ? ? ?
C22 C23 C24 119.6(4) ? ? ? ?
C23 C24 C25 120.1(4) ? ? ? ?
C24 C25 C26 120.4(4) ? ? ? ?
C21 C26 C25 120.3(4) ? ? ? ?
P1 C31 C32 116.8(3) ? ? ? ?
P1 C31 C36 123.8(3) ? ? ? ?
C32 C31 C36 119.3(3) ? ? ? ?
C31 C32 C33 120.6(3) ? ? ? ?
C32 C33 C34 119.9(4) ? ? ? ?
C33 C34 C35 120.0(3) ? ? ? ?
C34 C35 C36 120.3(3) ? ? ? ?
C31 C36 C35 119.8(3) ? ? ? ?
P1 C41 C42 119.6(3) ? ? ? ?
P1 C41 C46 121.3(3) ? ? ? ?
C42 C41 C46 119.0(3) ? ? ? ?
C41 C42 C43 120.7(3) ? ? ? ?
C42 C43 C44 120.2(3) ? ? ? ?
C43 C44 C45 119.3(4) ? ? ? ?
C44 C45 C46 120.3(4) ? ? ? ?
C41 C46 C45 120.5(3) ? ? ? ?
P2 C51 C52 119.6(3) ? ? ? ?
P2 C51 C56 121.36(24) ? ? ? ?
C52 C51 C56 118.8(3) ? ? ? ?
C51 C52 C53 120.6(4) ? ? ? ?
C52 C53 C54 120.0(3) ? ? ? ?
C53 C54 C55 120.4(3) ? ? ? ?
C54 C55 C56 119.8(3) ? ? ? ?
C51 C56 C55 120.4(3) ? ? ? ?
P2 C61 C62 122.8(3) ? ? ? ?
P2 C61 C66 118.1(3) ? ? ? ?
C62 C61 C66 119.2(3) ? ? ? ?
C61 C62 C63 119.6(3) ? ? ? ?
C62 C63 C64 120.1(3) ? ? ? ?
C63 C64 C65 120.0(3) ? ? ? ?
C64 C65 C66 120.8(3) ? ? ? ?
C61 C66 C65 120.2(3) ? ? ? ?
Cl2 Cl1 C71 33.05(16) ? ? ? ?
Cl1 Cl2 C71 34.12(16) ? ? ? ?
Cl1 C71 Cl2 112.8(3) ? ? ? ?

loop_
_geom_bond_atom_site_label_1
_geom_bond_atom_site_label_2
_geom_bond_distance
_geom_bond_site_symmetry_1
_geom_bond_site_symmetry_2
_geom_bond_publ_flag
Pt1 P1 2.2581(8) ? ? ?
Pt1 P2 2.2620(8) ? ? ?
Pt1 N1 2.1186(23) ? ? ?
Pt1 N4 2.1251(24) ? ? ?
P1 C7 1.833(3) ? ? ?
P1 C31 1.814(4) ? ? ?
P1 C41 1.815(3) ? ? ?
P2 C8 1.836(4) ? ? ?
P2 C51 1.806(3) ? ? ?
P2 C61 1.815(4) ? ? ?
S1 N1 1.567(3) ? ? ?
S1 C5 1.848(4) ? ? ?
S1 O11 1.4286(22) ? ? ?
S1 O12 1.432(3) ? ? ?
S2 N4 1.568(3) ? ? ?
S2 C6 1.842(4) ? ? ?
S2 O21 1.4323(24) ? ? ?
S2 O22 1.4287(22) ? ? ?
N1 C2 1.477(4) ? ? ?
C2 C3 1.535(5) ? ? ?
C2 C11 1.524(5) ? ? ?
C3 N4 1.494(4) ? ? ?
C3 C21 1.514(5) ? ? ?
C5 F11 1.329(4) ? ? ?
C5 F12 1.324(5) ? ? ?
C5 F13 1.337(4) ? ? ?
C6 F21 1.339(4) ? ? ?
C6 F22 1.333(4) ? ? ?
C6 F23 1.326(4) ? ? ?
C7 C8 1.524(5) ? ? ?
F11 F12 2.143(3) ? ? ?
F11 F13 2.146(3) ? ? ?
F12 F13 2.156(3) ? ? ?
F21 F22 2.148(3) ? ? ?
F21 F23 2.149(3) ? ? ?
F22 F23 2.154(3) ? ? ?
C11 C12 1.394(5) ? ? ?
C11 C16 1.379(5) ? ? ?
C12 C13 1.377(6) ? ? ?
C13 C14 1.382(7) ? ? ?
C14 C15 1.386(6) ? ? ?
C15 C16 1.391(5) ? ? ?
C21 C22 1.382(5) ? ? ?
C21 C26 1.391(5) ? ? ?
C22 C23 1.393(6) ? ? ?
C23 C24 1.366(8) ? ? ?
C24 C25 1.381(8) ? ? ?
C25 C26 1.377(7) ? ? ?
C31 C32 1.386(5) ? ? ?
C31 C36 1.388(5) ? ? ?
C32 C33 1.393(6) ? ? ?
C33 C34 1.372(6) ? ? ?
C34 C35 1.386(6) ? ? ?
C35 C36 1.392(5) ? ? ?
C41 C42 1.390(5) ? ? ?
C41 C46 1.387(5) ? ? ?
C42 C43 1.382(5) ? ? ?
C43 C44 1.388(6) ? ? ?
C44 C45 1.390(6) ? ? ?
C45 C46 1.385(5) ? ? ?
C51 C52 1.399(5) ? ? ?
C51 C56 1.392(5) ? ? ?
C52 C53 1.384(5) ? ? ?
C53 C54 1.367(6) ? ? ?
C54 C55 1.395(5) ? ? ?
C55 C56 1.382(5) ? ? ?
C61 C62 1.404(5) ? ? ?
C61 C66 1.388(5) ? ? ?
C62 C63 1.395(5) ? ? ?
C63 C64 1.386(6) ? ? ?
C64 C65 1.367(6) ? ? ?
C65 C66 1.386(5) ? ? ?
Cl1 Cl2 2.8981(18) ? ? ?
Cl1 C71 1.764(5) ? ? ?
Cl2 C71 1.715(5) ? ? ?

loop_
_geom_contact_atom_site_label_1
_geom_contact_atom_site_label_2
_geom_contact_distance
_geom_contact_site_symmetry_1
_geom_contact_site_symmetry_2
_geom_contact_publ_flag
? ? ? ? ? ?
